data_4331197
loop_
_publ_author_name
'D\'esir\'ee C. Sauer'
'Hubert Wadepohl'
'Lutz H. Gade'

_publ_section_title
;
 Cobalt Alkyl Complexes of a New Family of Chiral
 1,3-Bis(2-pyridylimino)isoindolates and Their Application in Asymmetric
 Hydrosilylation
;
_journal_name_full 'Inorganic Chemistry'
_journal_page_first 12948
_journal_page_last 12958
_journal_paper_doi 10.1021/ic3020749
_journal_volume 51
_journal_year 2012
_chemical_absolute_configuration ad
_chemical_formula_sum 'C33 H39 Cl2 N5 O2'
_chemical_formula_weight 608.59
_space_group_IT_number 1
_symmetry_cell_setting triclinic
_symmetry_Int_Tables_number 1
_symmetry_space_group_name_Hall 'P 1'
_symmetry_space_group_name_H-M 'P 1'
_atom_sites_solution_hydrogens geom
_atom_sites_solution_primary dual
_atom_sites_solution_secondary difmap
_audit_block_code ga_ds45a
_audit_creation_date
;
'Mon Nov 07 18:05:48 2011'
;
_audit_creation_method
;
CrysAlisPro, Oxford Diffraction Ltd.,
Version 1.171.35.15 (release 03-08-2011 CrysAlis171 .NET)
(compiled Aug  3 2011,13:03:54)
;
_audit_update_record 'Tue Nov  8 13:59:31 CET 2011'
_cell_angle_alpha 89.4843(17)
_cell_angle_beta 74.9208(19)
_cell_angle_gamma 88.9335(17)
_cell_formula_units_Z 2
_cell_length_a 8.04522(17)
_cell_length_b 13.3300(3)
_cell_length_c 15.0284(3)
_cell_measurement_reflns_used 40770
_cell_measurement_temperature 119.9(3)
_cell_measurement_theta_max 71.8716
_cell_measurement_theta_min 4.4912
_cell_volume 1555.91(6)
_computing_cell_refinement
;
CrysAlisPro, Agilent Technologies,
Version 1.171.35.15 (release 03-08-2011 CrysAlis171 .NET)
(compiled Aug  3 2011,13:03:54)
;
_computing_data_collection
;
CrysAlisPro, Agilent Technologies,
Version 1.171.35.15 (release 03-08-2011 CrysAlis171 .NET)
(compiled Aug  3 2011,13:03:54)
;
_computing_data_reduction
;
CrysAlisPro, Agilent Technologies,
Version 1.171.35.15 (release 03-08-2011 CrysAlis171 .NET)
(compiled Aug  3 2011,13:03:54)
;
_computing_publication_material 'SHELXL-97 (Sheldrick, 1997)'
_computing_structure_refinement 'SHELXL-97 (Sheldrick, 1997)'
_computing_structure_solution 'SUPERFLIP (Palatinus, 2007-2009)'
_diffrn_ambient_temperature 119.9(3)
_diffrn_detector 'CCD plate'
_diffrn_detector_area_resol_mean 15.9241
_diffrn_detector_type 'Agilent EOS'
_diffrn_measured_fraction_theta_full 0.985
_diffrn_measured_fraction_theta_max 0.975
_diffrn_measurement_details
;
  1 omega  -19.00   51.00   1.0000    4.0000
omega____ theta____ kappa____ phi______ frames
    -        0.0000   57.0000 -180.0000 70

  2 omega  -24.00    1.00   1.0000    8.0000
omega____ theta____ kappa____ phi______ frames
    -      -26.0000  -76.0000 -138.0000 25

  3 omega  -88.00  -61.00   1.0000    8.0000
omega____ theta____ kappa____ phi______ frames
    -      -34.0000  -77.0000  108.0000 27

  4 omega  -30.00   -4.00   1.0000    8.0000
omega____ theta____ kappa____ phi______ frames
    -      -34.0000  -77.0000  108.0000 26

  5 omega   12.00   37.00   1.0000    8.0000
omega____ theta____ kappa____ phi______ frames
    -       42.0000   79.0000  103.0000 25

  6 omega  -60.00   24.00   1.0000    8.0000
omega____ theta____ kappa____ phi______ frames
    -      -42.5000   63.0000  -60.0000 84

  7 omega -108.00  -81.00   1.0000    8.0000
omega____ theta____ kappa____ phi______ frames
    -      -42.5000  -57.0000  -90.0000 27

  8 omega  -43.00  -17.00   1.0000    8.0000
omega____ theta____ kappa____ phi______ frames
    -      -42.5000  -38.0000  120.0000 26

  9 omega -109.00  -84.00   1.0000    8.0000
omega____ theta____ kappa____ phi______ frames
    -      -42.5000  -38.0000  120.0000 25

 10 omega  -59.00  -20.00   1.0000    8.0000
omega____ theta____ kappa____ phi______ frames
    -      -42.5000  -63.0000  -30.0000 39

 11 omega  -50.00   30.00   1.0000    8.0000
omega____ theta____ kappa____ phi______ frames
    -      -42.5000   25.0000  120.0000 80

 12 omega  -47.00  -21.00   1.0000    8.0000
omega____ theta____ kappa____ phi______ frames
    -      -42.5000  -57.0000  -90.0000 26

 13 omega  -40.00  -14.00   1.0000    8.0000
omega____ theta____ kappa____ phi______ frames
    -      -42.5000  -77.0000  -90.0000 26

 14 omega  -60.00  -16.00   1.0000    8.0000
omega____ theta____ kappa____ phi______ frames
    -      -42.5000  -77.0000   90.0000 44

 15 omega   14.00   39.00   1.0000    8.0000
omega____ theta____ kappa____ phi______ frames
    -       46.0000   80.0000  -32.0000 25

 16 omega   59.00   85.00   1.0000    8.0000
omega____ theta____ kappa____ phi______ frames
    -       46.0000   77.0000 -137.0000 26

 17 omega   15.00   40.00   1.0000    8.0000
omega____ theta____ kappa____ phi______ frames
    -       46.0000   79.0000  -93.0000 25

 18 omega   14.00   39.00   1.0000    8.0000
omega____ theta____ kappa____ phi______ frames
    -       46.0000   80.0000  129.0000 25

 19 omega   24.00   51.00   1.0000    8.0000
omega____ theta____ kappa____ phi______ frames
    -       46.0000   77.0000 -137.0000 27

 20 omega   14.00   43.00   1.0000    8.0000
omega____ theta____ kappa____ phi______ frames
    -       46.0000   80.0000   32.0000 29

 21 omega   21.00   47.00   1.0000    8.0000
omega____ theta____ kappa____ phi______ frames
    -       50.0000   77.0000  171.0000 26

 22 omega   19.00   45.00   1.0000    8.0000
omega____ theta____ kappa____ phi______ frames
    -       50.0000   78.0000  134.0000 26

 23 omega   18.00   43.00   1.0000    8.0000
omega____ theta____ kappa____ phi______ frames
    -       50.0000   80.0000  -21.0000 25

 24 omega   18.00   43.00   1.0000    8.0000
omega____ theta____ kappa____ phi______ frames
    -       50.0000   80.0000  -75.0000 25

 25 omega   18.00   44.00   1.0000    8.0000
omega____ theta____ kappa____ phi______ frames
    -       50.0000   80.0000 -156.0000 26

 26 omega   72.00  119.00   1.0000    8.0000
omega____ theta____ kappa____ phi______ frames
    -       50.0000   77.0000  171.0000 47

 27 omega   18.00   43.00   1.0000    8.0000
omega____ theta____ kappa____ phi______ frames
    -       50.0000   80.0000   55.0000 25

 28 omega   23.00   48.00   1.0000    8.0000
omega____ theta____ kappa____ phi______ frames
    -       54.0000   78.0000   46.0000 25

 29 omega   23.00   48.00   1.0000    8.0000
omega____ theta____ kappa____ phi______ frames
    -       54.0000   78.0000  174.0000 25

 30 omega   23.00   48.00   1.0000    8.0000
omega____ theta____ kappa____ phi______ frames
    -       54.0000   78.0000  -15.0000 25

 31 omega   79.00  124.00   1.0000    8.0000
omega____ theta____ kappa____ phi______ frames
    -       54.0000   77.0000    9.0000 45

 32 omega   33.00   65.00   1.0000    8.0000
omega____ theta____ kappa____ phi______ frames
    -       54.0000   77.0000    9.0000 32

 33 omega   54.00   79.00   1.0000    8.0000
omega____ theta____ kappa____ phi______ frames
    -       55.1171  -80.0000 -144.0000 25

 34 omega   -6.00   20.00   1.0000    8.0000
omega____ theta____ kappa____ phi______ frames
    -       55.1171  -80.0000 -144.0000 26

 35 omega   80.00  105.00   1.0000    8.0000
omega____ theta____ kappa____ phi______ frames
    -       55.1171   77.0000   90.0000 25

 36 omega   26.00   52.00   1.0000    8.0000
omega____ theta____ kappa____ phi______ frames
    -       55.1171   77.0000   90.0000 26

 37 omega   29.00  128.00   1.0000    8.0000
omega____ theta____ kappa____ phi______ frames
    -       58.0000   76.0000  -62.0000 99

 38 omega   29.00  127.00   1.0000    8.0000
omega____ theta____ kappa____ phi______ frames
    -       58.0000   77.0000   57.0000 98

 39 omega  101.00  128.00   1.0000    8.0000
omega____ theta____ kappa____ phi______ frames
    -       58.0000   77.0000 -111.0000 27

 40 omega   28.00   81.00   1.0000    8.0000
omega____ theta____ kappa____ phi______ frames
    -       58.0000   77.0000 -111.0000 53

 41 omega   29.00  123.00   1.0000    8.0000
omega____ theta____ kappa____ phi______ frames
    -       58.0000   75.0000  141.0000 94

 42 omega   87.00  118.00   1.0000    8.0000
omega____ theta____ kappa____ phi______ frames
    -       58.0000   76.0000  -22.0000 31

 43 omega   32.00   67.00   1.0000    8.0000
omega____ theta____ kappa____ phi______ frames
    -       58.0000   76.0000  -22.0000 35

 44 omega   -4.00   22.00   1.0000    8.0000
omega____ theta____ kappa____ phi______ frames
    -       66.0000  -79.0000   27.0000 26

 45 omega   50.00   96.00   1.0000    8.0000
omega____ theta____ kappa____ phi______ frames
    -       66.0000  -79.0000   27.0000 46

 46 omega    0.00   89.00   1.0000    8.0000
omega____ theta____ kappa____ phi______ frames
    -       70.0000  -80.0000  -35.0000 89

 47 omega    7.00  109.00   1.0000    8.0000
omega____ theta____ kappa____ phi______ frames
    -       78.0000  -79.0000  161.0000 102

 48 omega   81.00  107.00   1.0000    8.0000
omega____ theta____ kappa____ phi______ frames
    -       78.0000  -80.0000  111.0000 26

 49 omega   54.00   91.00   1.0000    8.0000
omega____ theta____ kappa____ phi______ frames
    -       82.0000  -79.0000   81.0000 37

 50 omega   78.00  104.00   1.0000   16.0000
omega____ theta____ kappa____ phi______ frames
    -      110.2342  -80.0000 -106.0000 26

 51 omega  132.00  176.00   1.0000   16.0000
omega____ theta____ kappa____ phi______ frames
    -      110.2342   63.0000   30.0000 44

 52 omega   88.00  122.00   1.0000   16.0000
omega____ theta____ kappa____ phi______ frames
    -      110.2342   63.0000   30.0000 34

 53 omega   88.00  122.00   1.0000   16.0000
omega____ theta____ kappa____ phi______ frames
    -      110.2342   63.0000 -180.0000 34

 54 omega   80.00  105.00   1.0000   16.0000
omega____ theta____ kappa____ phi______ frames
    -      110.2342   25.0000 -120.0000 25

 55 omega   77.00  102.00   1.0000   16.0000
omega____ theta____ kappa____ phi______ frames
    -      110.2342   25.0000 -150.0000 25

 56 omega  153.00  178.00   1.0000   16.0000
omega____ theta____ kappa____ phi______ frames
    -      110.2342   77.0000   60.0000 25

 57 omega   81.00  107.00   1.0000   16.0000
omega____ theta____ kappa____ phi______ frames
    -      110.2342   77.0000   60.0000 26

 58 omega  130.00  156.00   1.0000   16.0000
omega____ theta____ kappa____ phi______ frames
    -      110.2342   77.0000  120.0000 26

 59 omega   81.00  106.00   1.0000   16.0000
omega____ theta____ kappa____ phi______ frames
    -      110.2342   77.0000  120.0000 25

 60 omega   86.00  111.00   1.0000   16.0000
omega____ theta____ kappa____ phi______ frames
    -      110.2342   38.0000  120.0000 25

 61 omega   85.00  118.00   1.0000   16.0000
omega____ theta____ kappa____ phi______ frames
    -      110.2342   38.0000   90.0000 33

 62 omega   81.00  107.00   1.0000   16.0000
omega____ theta____ kappa____ phi______ frames
    -      110.2342   77.0000 -150.0000 26

 63 omega   87.00  112.00   1.0000   16.0000
omega____ theta____ kappa____ phi______ frames
    -      110.2342   38.0000  -90.0000 25

 64 omega  134.00  172.00   1.0000   16.0000
omega____ theta____ kappa____ phi______ frames
    -      110.2342   77.0000 -120.0000 38

 65 omega   80.00  106.00   1.0000   16.0000
omega____ theta____ kappa____ phi______ frames
    -      110.2342   77.0000 -120.0000 26

 66 omega  100.00  150.00   1.0000   16.0000
omega____ theta____ kappa____ phi______ frames
    -      110.2342   50.0000  -90.0000 50

 67 omega   81.00  107.00   1.0000   16.0000
omega____ theta____ kappa____ phi______ frames
    -      110.2342   77.0000  150.0000 26

 68 omega   90.00  116.00   1.0000   16.0000
omega____ theta____ kappa____ phi______ frames
    -      110.2342  -77.0000   60.0000 26

 69 omega   80.00  105.00   1.0000   16.0000
omega____ theta____ kappa____ phi______ frames
    -      110.2342   77.0000  -90.0000 25

 70 omega   86.00  112.00   1.0000   16.0000
omega____ theta____ kappa____ phi______ frames
    -      110.2342   38.0000  -30.0000 26

 71 omega   88.00  116.00   1.0000   16.0000
omega____ theta____ kappa____ phi______ frames
    -      110.2342   50.0000  120.0000 28

 72 omega   80.00  106.00   1.0000   16.0000
omega____ theta____ kappa____ phi______ frames
    -      110.2342   77.0000  -30.0000 26

 73 omega   95.00  177.00   1.0000   16.0000
omega____ theta____ kappa____ phi______ frames
    -      110.2342   50.0000   60.0000 82

 74 omega   89.00  178.00   1.0000   16.0000
omega____ theta____ kappa____ phi______ frames
    -      110.2342   63.0000  150.0000 89

 75 omega   85.00  112.00   1.0000   16.0000
omega____ theta____ kappa____ phi______ frames
    -      110.2342   38.0000   60.0000 27

 76 omega   80.00  106.00   1.0000   16.0000
omega____ theta____ kappa____ phi______ frames
    -      110.2342   77.0000    0.0000 26

 77 omega   98.00  124.00   1.0000   16.0000
omega____ theta____ kappa____ phi______ frames
    -      110.2342   50.0000   30.0000 26

 78 omega   99.00  138.00   1.0000   16.0000
omega____ theta____ kappa____ phi______ frames
    -      110.2342   50.0000    0.0000 39

 79 omega   89.00  115.00   1.0000   16.0000
omega____ theta____ kappa____ phi______ frames
    -      110.2342   50.0000 -150.0000 26

 80 omega   83.00  109.00   1.0000   16.0000
omega____ theta____ kappa____ phi______ frames
    -      110.2342   77.0000   90.0000 26

 81 omega   91.00  117.00   1.0000   16.0000
omega____ theta____ kappa____ phi______ frames
    -      110.2342   50.0000 -180.0000 26

 82 omega   90.00  116.00   1.0000   16.0000
omega____ theta____ kappa____ phi______ frames
    -      110.2342   63.0000 -150.0000 26

 83 omega  124.00  150.00   1.0000   16.0000
omega____ theta____ kappa____ phi______ frames
    -      110.2342   77.0000  -60.0000 26

 84 omega   80.00  105.00   1.0000   16.0000
omega____ theta____ kappa____ phi______ frames
    -      110.2342   77.0000   30.0000 25

 85 omega   95.00  121.00   1.0000   16.0000
omega____ theta____ kappa____ phi______ frames
    -      110.2342   50.0000   90.0000 26

 86 omega   89.00  114.00   1.0000   16.0000
omega____ theta____ kappa____ phi______ frames
    -      110.2342   50.0000  -60.0000 25

 87 omega   80.00  106.00   1.0000   16.0000
omega____ theta____ kappa____ phi______ frames
    -      110.2342   77.0000  -60.0000 26

 88 omega   93.00  119.00   1.0000   16.0000
omega____ theta____ kappa____ phi______ frames
    -      110.2342   25.0000 -180.0000 26

 89 omega   86.00  140.00   1.0000   16.0000
omega____ theta____ kappa____ phi______ frames
    -      110.2342  -79.0000   27.0000 54

 90 omega   85.00  127.00   1.0000   16.0000
omega____ theta____ kappa____ phi______ frames
    -      110.2342   38.0000    0.0000 42

 91 omega   85.00  118.00   1.0000   16.0000
omega____ theta____ kappa____ phi______ frames
    -      110.2342   38.0000 -180.0000 33

 92 omega   89.00  115.00   1.0000   16.0000
omega____ theta____ kappa____ phi______ frames
    -      110.2342   63.0000   60.0000 26

 93 omega   91.00  117.00   1.0000   16.0000
omega____ theta____ kappa____ phi______ frames
    -      110.2342   50.0000 -120.0000 26

 94 omega   95.00  151.00   1.0000   16.0000
omega____ theta____ kappa____ phi______ frames
    -      110.2342   50.0000  -30.0000 56

 95 omega   39.00  142.00   1.0000   16.0000
omega____ theta____ kappa____ phi______ frames
    -      110.2342  -80.0000  157.0000 103

 96 omega   88.00  178.00   1.0000   16.0000
omega____ theta____ kappa____ phi______ frames
    -      110.2342   63.0000  -30.0000 90

 97 omega   88.00  177.00   1.0000   16.0000
omega____ theta____ kappa____ phi______ frames
    -      110.2342   63.0000  -90.0000 89

 98 omega   73.00  140.00   1.0000   16.0000
omega____ theta____ kappa____ phi______ frames
    -      110.2342  -80.0000 -138.0000 67

 99 omega   92.00  117.00   1.0000   16.0000
omega____ theta____ kappa____ phi______ frames
    -      110.2342   63.0000 -120.0000 25

100 omega   91.00  116.00   1.0000   16.0000
omega____ theta____ kappa____ phi______ frames
    -      110.2342   63.0000  120.0000 25

101 omega   85.00  112.00   1.0000   16.0000
omega____ theta____ kappa____ phi______ frames
    -      110.2342   38.0000 -150.0000 27

102 omega   87.00  113.00   1.0000   16.0000
omega____ theta____ kappa____ phi______ frames
    -      110.2342   38.0000 -120.0000 26

103 omega   40.00   66.00   1.0000   16.0000
omega____ theta____ kappa____ phi______ frames
    -      110.2342  -80.0000 -138.0000 26

104 omega   89.00  177.00   1.0000   16.0000
omega____ theta____ kappa____ phi______ frames
    -      110.2342   63.0000   90.0000 88

105 omega  139.00  165.00   1.0000   16.0000
omega____ theta____ kappa____ phi______ frames
    -      110.2342   63.0000  -60.0000 26

106 omega   85.00  118.00   1.0000   16.0000
omega____ theta____ kappa____ phi______ frames
    -      110.2342   38.0000  150.0000 33

107 omega   73.00   99.00   1.0000   16.0000
omega____ theta____ kappa____ phi______ frames
    -      110.2342  -80.0000  -78.0000 26

108 omega   89.00  114.00   1.0000   16.0000
omega____ theta____ kappa____ phi______ frames
    -      110.2342   63.0000  -60.0000 25

109 omega   88.00  177.00   1.0000   16.0000
omega____ theta____ kappa____ phi______ frames
    -      110.2342   63.0000    0.0000 89

110 omega   85.00  120.00   1.0000   16.0000
omega____ theta____ kappa____ phi______ frames
    -      110.2342  -78.0000  114.0000 35

111 omega  117.00  177.00   1.0000   16.0000
omega____ theta____ kappa____ phi______ frames
    -      110.2342   77.0000 -180.0000 60

112 omega   80.00  106.00   1.0000   16.0000
omega____ theta____ kappa____ phi______ frames
    -      110.2342   77.0000 -180.0000 26

113 omega   40.00  141.00   1.0000   16.0000
omega____ theta____ kappa____ phi______ frames
    -      110.2342  -80.0000  -20.0000 101

114 omega  119.00  177.00   1.0000   16.0000
omega____ theta____ kappa____ phi______ frames
    -      110.2342   77.0000 -150.0000 58

115 omega  112.00  138.00   1.0000   16.0000
omega____ theta____ kappa____ phi______ frames
    -      110.2342  -80.0000 -106.0000 26

116 omega  -26.00   72.00   1.0000    4.0000
omega____ theta____ kappa____ phi______ frames
    -        0.0000   38.0000 -120.0000 98

117 omega   14.00   46.00   1.0000    8.0000
omega____ theta____ kappa____ phi______ frames
    -       46.0000   80.0000  -32.0000 32

118 omega   15.00   47.00   1.0000    8.0000
omega____ theta____ kappa____ phi______ frames
    -       46.0000   79.0000  -93.0000 32

119 omega   14.00   46.00   1.0000    8.0000
omega____ theta____ kappa____ phi______ frames
    -       46.0000   80.0000   32.0000 32

120 omega   14.00   46.00   1.0000    8.0000
omega____ theta____ kappa____ phi______ frames
    -       46.0000   80.0000  129.0000 32

121 omega   18.00   46.00   1.0000    8.0000
omega____ theta____ kappa____ phi______ frames
    -       50.0000   80.0000   55.0000 28

122 omega   19.00   49.00   1.0000    8.0000
omega____ theta____ kappa____ phi______ frames
    -       50.0000   78.0000  134.0000 30

123 omega   18.00   46.00   1.0000    8.0000
omega____ theta____ kappa____ phi______ frames
    -       50.0000   80.0000  -21.0000 28

124 omega   18.00   46.00   1.0000    8.0000
omega____ theta____ kappa____ phi______ frames
    -       50.0000   80.0000 -156.0000 28

125 omega   23.00   49.00   1.0000    8.0000
omega____ theta____ kappa____ phi______ frames
    -       54.0000   78.0000   46.0000 26

126 omega   24.00  124.00   1.0000    8.0000
omega____ theta____ kappa____ phi______ frames
    -       54.0000   77.0000    9.0000 100

127 omega   23.00   49.00   1.0000    8.0000
omega____ theta____ kappa____ phi______ frames
    -       54.0000   78.0000  -15.0000 26

128 omega   23.00   49.00   1.0000    8.0000
omega____ theta____ kappa____ phi______ frames
    -       54.0000   78.0000  -93.0000 26

129 omega   23.00   49.00   1.0000    8.0000
omega____ theta____ kappa____ phi______ frames
    -       54.0000   78.0000  174.0000 26

130 omega  -15.00   85.00   1.0000    8.0000
omega____ theta____ kappa____ phi______ frames
    -       55.1171  -77.0000 -150.0000 100

131 omega   11.00  128.00   1.0000    8.0000
omega____ theta____ kappa____ phi______ frames
    -       55.1171   19.0000  -90.0000 117

132 omega   11.00  128.00   1.0000    8.0000
omega____ theta____ kappa____ phi______ frames
    -       55.1171   19.0000  150.0000 117

133 omega  -18.00   99.00   1.0000    8.0000
omega____ theta____ kappa____ phi______ frames
    -       55.1171  -19.0000   90.0000 117

134 omega  -15.00   85.00   1.0000    8.0000
omega____ theta____ kappa____ phi______ frames
    -       55.1171  -77.0000  -30.0000 100

135 omega   28.00  128.00   1.0000    8.0000
omega____ theta____ kappa____ phi______ frames
    -       58.0000   77.0000 -111.0000 100

136 omega   29.00  128.00   1.0000    8.0000
omega____ theta____ kappa____ phi______ frames
    -       58.0000   76.0000  -22.0000 99

137 omega   29.00  128.00   1.0000    8.0000
omega____ theta____ kappa____ phi______ frames
    -       58.0000   75.0000  141.0000 99

138 omega   28.00  128.00   1.0000    8.0000
omega____ theta____ kappa____ phi______ frames
    -       58.0000   77.0000   57.0000 100

139 omega   -1.00  101.00   1.0000    8.0000
omega____ theta____ kappa____ phi______ frames
    -       70.0000  -79.0000   52.0000 102

140 omega   -1.00  102.00   1.0000    8.0000
omega____ theta____ kappa____ phi______ frames
    -       70.0000  -80.0000  -35.0000 103

141 omega    7.00  110.00   1.0000    8.0000
omega____ theta____ kappa____ phi______ frames
    -       78.0000  -80.0000  111.0000 103

142 omega   11.00  113.00   1.0000    8.0000
omega____ theta____ kappa____ phi______ frames
    -       82.0000  -79.0000   81.0000 102

143 omega   37.00   94.00   1.0000   16.0000
omega____ theta____ kappa____ phi______ frames
    -      110.2342  -25.0000  -90.0000 57

144 omega   37.00   94.00   1.0000   16.0000
omega____ theta____ kappa____ phi______ frames
    -      110.2342  -25.0000   60.0000 57

145 omega   37.00   94.00   1.0000   16.0000
omega____ theta____ kappa____ phi______ frames
    -      110.2342  -25.0000 -150.0000 57

146 omega   37.00   94.00   1.0000   16.0000
omega____ theta____ kappa____ phi______ frames
    -      110.2342  -25.0000  120.0000 57

147 omega   85.00  150.00   1.0000   16.0000
omega____ theta____ kappa____ phi______ frames
    -      110.2342   38.0000   30.0000 65

148 omega   40.00  140.00   1.0000   16.0000
omega____ theta____ kappa____ phi______ frames
    -      110.2342  -77.0000    0.0000 100

149 omega   37.00   94.00   1.0000   16.0000
omega____ theta____ kappa____ phi______ frames
    -      110.2342  -25.0000    0.0000 57

;
_diffrn_measurement_device '\k-geometry diffractometer'
_diffrn_measurement_device_type 'Agilent SuperNova, Dual, Cu at zero, Eos'
_diffrn_measurement_method '\w scans'
_diffrn_measurement_specimen_support 'polyimid foil'
_diffrn_orient_matrix_UB_11 -0.1600368000
_diffrn_orient_matrix_UB_12 0.0698230000
_diffrn_orient_matrix_UB_13 0.0201299000
_diffrn_orient_matrix_UB_21 -0.1048854000
_diffrn_orient_matrix_UB_22 -0.0837792000
_diffrn_orient_matrix_UB_23 -0.0284447000
_diffrn_orient_matrix_UB_31 -0.0522292000
_diffrn_orient_matrix_UB_32 -0.0383056000
_diffrn_orient_matrix_UB_33 0.1002848000
_diffrn_radiation_monochromator mirror
_diffrn_radiation_probe x-ray
_diffrn_radiation_type 'Cu K\a'
_diffrn_radiation_wavelength 1.5418
_diffrn_reflns_av_R_equivalents 0.0427
_diffrn_reflns_av_sigmaI/netI 0.0292
_diffrn_reflns_limit_h_max 9
_diffrn_reflns_limit_h_min -9
_diffrn_reflns_limit_k_max 16
_diffrn_reflns_limit_k_min -16
_diffrn_reflns_limit_l_max 18
_diffrn_reflns_limit_l_min -17
_diffrn_reflns_number 46907
_diffrn_reflns_theta_full 66.97
_diffrn_reflns_theta_max 71.8716
_diffrn_reflns_theta_min 4.4912
_diffrn_source 'Agilent SuperNova (Cu) x-ray Source'
_exptl_absorpt_coefficient_mu 2.178
_exptl_absorpt_correction_T_max 1.00000
_exptl_absorpt_correction_T_min 0.88175
_exptl_absorpt_correction_type multi-scan
_exptl_absorpt_process_details
;
CrysAlisPro, Agilent Technologies,
Version 1.171.35.15 (release 03-08-2011 CrysAlis171 .NET)
(compiled Aug  3 2011,13:03:54)
empirical absorption correction using spherical harmonics,
 implemented in SCALE3 ABSPACK scaling algorithm.
;
_exptl_crystal_colour yellow
_exptl_crystal_density_diffrn 1.299
_exptl_crystal_description plate
_exptl_crystal_F_000 644
_exptl_crystal_size_max 0.25
_exptl_crystal_size_mid 0.18
_exptl_crystal_size_min 0.06
_refine_diff_density_max 0.543
_refine_diff_density_min -0.501
_refine_diff_density_rms 0.053
_refine_ls_abs_structure_details 'Flack H D (1983), Acta Cryst. A39, 876-881'
_refine_ls_abs_structure_Flack 0.041(10)
_refine_ls_extinction_method none
_refine_ls_goodness_of_fit_ref 1.013
_refine_ls_hydrogen_treatment mixed
_refine_ls_matrix_type full
_refine_ls_number_parameters 776
_refine_ls_number_reflns 10781
_refine_ls_number_restraints 3
_refine_ls_restrained_S_all 1.013
_refine_ls_R_factor_all 0.0476
_refine_ls_R_factor_gt 0.0475
_refine_ls_shift/su_max 0.000
_refine_ls_shift/su_mean 0.000
_refine_ls_structure_factor_coef Fsqd
_refine_ls_weighting_details 'calc w=1/[\s^2^(Fo^2^)+(0.0772P)^2^+0.7862P] where P=(Fo^2^+2Fc^2^)/3'
_refine_ls_weighting_scheme calc
_refine_ls_wR_factor_gt 0.1198
_refine_ls_wR_factor_ref 0.1198
_reflns_number_gt 10752
_reflns_number_total 10781
_reflns_threshold_expression >2sigma(I)
_cod_data_source_file ic3020749_si_002_05.cif
_cod_data_source_block SS-10
_cod_database_code 4331197
_audit_block_refno 1355
_cell_oxdiff_length_a 8.04522(17)
_cell_oxdiff_length_b 13.3300(3)
_cell_oxdiff_length_c 15.0284(3)
_cell_oxdiff_angle_alpha 89.4843(17)
_cell_oxdiff_angle_beta 74.9208(19)
_cell_oxdiff_angle_gamma 88.9335(17)
_cell_oxdiff_volume 1555.91(6)
_cell_oxdiff_measurement_reflns_used 40770
_reflns_odcompleteness_completeness 98.52
_reflns_odcompleteness_theta 66.97
_reflns_odcompleteness_iscentric 1

loop_
_symmetry_equiv_pos_as_xyz
'x, y, z'

loop_
_atom_site_label
_atom_site_type_symbol
_atom_site_fract_x
_atom_site_fract_y
_atom_site_fract_z
_atom_site_U_iso_or_equiv
_atom_site_adp_type
_atom_site_occupancy
_atom_site_symmetry_multiplicity
_atom_site_calc_flag
_atom_site_refinement_flags
Cl11 Cl 0.18322(13) 0.30719(6) 0.69736(7) 0.0627(3) Uani 1 1 d .
Cl12 Cl 0.44404(9) 0.31948(5) 0.79825(5) 0.04232(17) Uani 1 1 d .
C91 C 0.2310(4) 0.3525(2) 0.7970(2) 0.0361(6) Uani 1 1 d .
H91A H 0.1497 0.3241 0.8522 0.043 Uiso 1 1 calc R
H91B H 0.2167 0.4264 0.7993 0.043 Uiso 1 1 calc R
Cl21 Cl 0.51398(9) 0.76892(6) 0.26115(6) 0.0496(2) Uani 1 1 d .
Cl22 Cl 0.66437(17) 0.76410(7) 0.41736(8) 0.0751(3) Uani 1 1 d .
C92 C 0.7054(4) 0.7513(3) 0.2959(3) 0.0533(9) Uani 1 1 d .
H92A H 0.7907 0.8015 0.2649 0.064 Uiso 1 1 calc R
H92B H 0.7544 0.6837 0.2774 0.064 Uiso 1 1 calc R
O1 O -0.2813(2) 0.97723(13) 0.75211(14) 0.0327(4) Uani 1 1 d .
O2 O 0.2954(3) 0.94043(15) 0.6160(2) 0.0554(7) Uani 1 1 d .
N1 N 0.0527(2) 0.73589(14) 0.90301(14) 0.0188(4) Uani 1 1 d .
H1 H 0.021(4) 0.779(2) 0.869(2) 0.023 Uiso 1 1 d .
N2 N -0.0742(2) 0.81925(14) 1.04915(14) 0.0202(4) Uani 1 1 d .
N3 N -0.1165(2) 0.91385(14) 0.92102(14) 0.0199(4) Uani 1 1 d .
N4 N 0.1980(2) 0.60687(15) 0.79597(14) 0.0230(4) Uani 1 1 d .
N5 N 0.1657(3) 0.75133(15) 0.70630(14) 0.0260(4) Uani 1 1 d .
C1 C 0.1459(3) 0.64698(16) 0.87581(17) 0.0197(4) Uani 1 1 d .
C2 C 0.1721(3) 0.60150(16) 0.96122(16) 0.0186(4) Uani 1 1 d .
C3 C 0.0945(3) 0.66436(16) 1.03437(16) 0.0183(4) Uani 1 1 d .
C4 C 0.0134(3) 0.74923(16) 0.99797(16) 0.0177(4) Uani 1 1 d .
C5 C 0.2568(3) 0.51420(17) 0.97581(17) 0.0217(5) Uani 1 1 d .
H5 H 0.3085 0.4715 0.9256 0.026 Uiso 1 1 calc R
C6 C 0.2660(3) 0.48921(16) 1.06463(17) 0.0212(5) Uani 1 1 d .
C7 C 0.1926(3) 0.55474(17) 1.13882(17) 0.0216(5) Uani 1 1 d .
C8 C 0.1055(3) 0.64227(17) 1.12258(17) 0.0210(5) Uani 1 1 d .
H8 H 0.0544 0.6861 1.1720 0.025 Uiso 1 1 calc R
C9 C -0.1470(3) 0.90051(16) 1.01243(17) 0.0197(4) Uani 1 1 d .
C10 C -0.2480(3) 0.96804(17) 1.07642(18) 0.0229(5) Uani 1 1 d .
H10 H -0.2673 0.9551 1.1405 0.027 Uiso 1 1 calc R
C11 C -0.3199(3) 1.05372(16) 1.04678(18) 0.0234(5) Uani 1 1 d .
C12 C -0.2850(3) 1.06805(17) 0.95262(18) 0.0236(5) Uani 1 1 d .
C13 C -0.1865(3) 0.99722(17) 0.89356(18) 0.0221(5) Uani 1 1 d .
C14 C -0.3340(3) 1.15390(19) 0.8978(2) 0.0318(6) Uani 1 1 d .
H14A H -0.3148 1.2194 0.9237 0.038 Uiso 1 1 calc R
H14B H -0.4560 1.1501 0.8963 0.038 Uiso 1 1 calc R
C15 C -0.2112(4) 1.1381(2) 0.8005(2) 0.0385(6) Uani 1 1 d .
H15A H -0.2693 1.1576 0.7523 0.046 Uiso 1 1 calc R
H15B H -0.1066 1.1787 0.7926 0.046 Uiso 1 1 calc R
C16 C -0.1641(3) 1.02526(19) 0.79431(19) 0.0295(5) Uani 1 1 d .
H16 H -0.0423 1.0139 0.7579 0.035 Uiso 1 1 calc R
C17 C -0.4257(3) 1.12921(19) 1.1130(2) 0.0314(6) Uani 1 1 d .
H17A H -0.4561 1.1006 1.1753 0.047 Uiso 1 1 calc R
H17B H -0.5310 1.1461 1.0945 0.047 Uiso 1 1 calc R
H17C H -0.3587 1.1900 1.1123 0.047 Uiso 1 1 calc R
C18 C -0.2762(3) 0.87004(19) 0.75480(19) 0.0305(5) Uani 1 1 d .
H18A H -0.3424 0.8459 0.8160 0.037 Uiso 1 1 calc R
H18B H -0.1556 0.8457 0.7443 0.037 Uiso 1 1 calc R
C19 C -0.3523(5) 0.8305(3) 0.6815(3) 0.0540(9) Uani 1 1 d .
H19A H -0.2888 0.8566 0.6214 0.081 Uiso 1 1 calc R
H19B H -0.4733 0.8519 0.6941 0.081 Uiso 1 1 calc R
H19C H -0.3445 0.7570 0.6811 0.081 Uiso 1 1 calc R
C20 C 0.1749(3) 0.6517(2) 0.71503(17) 0.0263(5) Uani 1 1 d .
C21 C 0.1713(4) 0.5856(2) 0.64307(19) 0.0336(6) Uani 1 1 d .
H21 H 0.1790 0.5153 0.6529 0.040 Uiso 1 1 calc R
C22 C 0.1568(4) 0.6203(2) 0.55901(19) 0.0385(6) Uani 1 1 d .
C23 C 0.1494(3) 0.7231(2) 0.54983(19) 0.0356(6) Uani 1 1 d .
C24 C 0.1568(3) 0.7843(2) 0.62282(18) 0.0304(5) Uani 1 1 d .
C25 C 0.1344(4) 0.7865(3) 0.4674(2) 0.0475(8) Uani 1 1 d .
H25A H 0.2191 0.7640 0.4105 0.057 Uiso 1 1 calc R
H25B H 0.0172 0.7832 0.4582 0.057 Uiso 1 1 calc R
C26 C 0.1711(7) 0.8873(3) 0.4922(3) 0.0673(11) Uani 1 1 d .
H26A H 0.0890 0.9356 0.4755 0.081 Uiso 1 1 calc R
H26B H 0.2888 0.9055 0.4572 0.081 Uiso 1 1 calc R
C27 C 0.1562(3) 0.8939(2) 0.59617(19) 0.0344(6) Uani 1 1 d .
H27 H 0.0455 0.9277 0.6291 0.041 Uiso 1 1 calc R
C28 C 0.1567(6) 0.5500(3) 0.4803(2) 0.0576(9) Uani 1 1 d .
H28A H 0.2559 0.5640 0.4283 0.086 Uiso 1 1 calc R
H28B H 0.0502 0.5602 0.4610 0.086 Uiso 1 1 calc R
H28C H 0.1640 0.4804 0.5007 0.086 Uiso 1 1 calc R
C29 C 0.3001(4) 1.0455(2) 0.6028(2) 0.0452(7) Uani 1 1 d .
H29A H 0.2005 1.0778 0.6467 0.054 Uiso 1 1 calc R
H29B H 0.2934 1.0620 0.5394 0.054 Uiso 1 1 calc R
C30 C 0.4640(8) 1.0836(3) 0.6178(5) 0.098(2) Uani 1 1 d .
H30A H 0.5617 1.0572 0.5698 0.146 Uiso 1 1 calc R
H30B H 0.4751 1.0615 0.6784 0.146 Uiso 1 1 calc R
H30C H 0.4629 1.1571 0.6150 0.146 Uiso 1 1 calc R
C31 C 0.3525(3) 0.39241(18) 1.08138(18) 0.0252(5) Uani 1 1 d .
H31A H 0.2683 0.3495 1.1226 0.038 Uiso 1 1 calc R
H31B H 0.4461 0.4067 1.1098 0.038 Uiso 1 1 calc R
H31C H 0.3994 0.3580 1.0226 0.038 Uiso 1 1 calc R
C32 C 0.2088(3) 0.5323(2) 1.23407(18) 0.0284(5) Uani 1 1 d .
H32A H 0.1497 0.4697 1.2563 0.043 Uiso 1 1 calc R
H32B H 0.1564 0.5873 1.2753 0.043 Uiso 1 1 calc R
H32C H 0.3308 0.5252 1.2329 0.043 Uiso 1 1 calc R
O51 O 1.1678(2) 0.27297(17) 0.43280(16) 0.0439(5) Uani 1 1 d .
O52 O 0.8816(3) -0.00520(17) 0.28211(14) 0.0415(5) Uani 1 1 d .
N51 N 0.8863(2) 0.34826(14) 0.15033(14) 0.0199(4) Uani 1 1 d .
H51 H 0.918(4) 0.315(2) 0.182(2) 0.024 Uiso 1 1 d .
N52 N 0.7550(3) 0.48256(14) 0.25643(15) 0.0236(4) Uani 1 1 d .
N53 N 0.8741(2) 0.35861(15) 0.34090(15) 0.0244(4) Uani 1 1 d .
N54 N 0.9930(2) 0.26076(14) 0.00367(14) 0.0207(4) Uani 1 1 d .
N55 N 1.0278(2) 0.15580(14) 0.12828(15) 0.0224(4) Uani 1 1 d .
C51 C 0.9146(3) 0.33327(16) 0.05640(17) 0.0198(4) Uani 1 1 d .
C52 C 0.8379(3) 0.42025(16) 0.02033(17) 0.0196(4) Uani 1 1 d .
C53 C 0.7722(3) 0.48457(17) 0.09358(17) 0.0211(5) Uani 1 1 d .
C54 C 0.8039(3) 0.43982(16) 0.17687(17) 0.0204(4) Uani 1 1 d .
C55 C 0.8211(3) 0.44290(17) -0.06686(17) 0.0207(4) Uani 1 1 d .
H55 H 0.8637 0.3976 -0.1163 0.025 Uiso 1 1 calc R
C56 C 0.7410(3) 0.53313(17) -0.08155(17) 0.0217(5) Uani 1 1 d .
C57 C 0.6753(3) 0.59913(16) -0.00670(17) 0.0211(5) Uani 1 1 d .
C58 C 0.6906(3) 0.57379(16) 0.08095(17) 0.0215(5) Uani 1 1 d .
H58 H 0.6455 0.6173 0.1315 0.026 Uiso 1 1 calc R
C59 C 0.7767(3) 0.44129(17) 0.33875(17) 0.0239(5) Uani 1 1 d .
C60 C 0.6915(3) 0.49453(19) 0.41850(19) 0.0293(5) Uani 1 1 d .
H60 H 0.6248 0.5527 0.4131 0.035 Uiso 1 1 calc R
C61 C 0.7035(3) 0.4632(2) 0.50514(19) 0.0332(6) Uani 1 1 d .
C62 C 0.8011(3) 0.3763(2) 0.50728(19) 0.0330(6) Uani 1 1 d .
C63 C 0.8836(3) 0.32928(19) 0.42501(18) 0.0266(5) Uani 1 1 d .
C64 C 0.8389(4) 0.3241(3) 0.5882(2) 0.0457(8) Uani 1 1 d .
H64A H 0.7323 0.3138 0.6378 0.055 Uiso 1 1 calc R
H64B H 0.9208 0.3626 0.6130 0.055 Uiso 1 1 calc R
C65 C 0.9194(4) 0.2229(3) 0.5477(2) 0.0473(8) Uani 1 1 d .
H65A H 1.0101 0.2002 0.5773 0.057 Uiso 1 1 calc R
H65B H 0.8307 0.1706 0.5566 0.057 Uiso 1 1 calc R
C66 C 0.9959(3) 0.2440(2) 0.4454(2) 0.0350(6) Uani 1 1 d .
H66 H 0.9890 0.1837 0.4075 0.042 Uiso 1 1 calc R
C67 C 0.6206(5) 0.5225(3) 0.5908(2) 0.0518(9) Uani 1 1 d .
H67A H 0.7102 0.5536 0.6142 0.078 Uiso 1 1 calc R
H67B H 0.5529 0.4776 0.6379 0.078 Uiso 1 1 calc R
H67C H 0.5450 0.5749 0.5759 0.078 Uiso 1 1 calc R
C68 C 1.2694(4) 0.2626(2) 0.3416(2) 0.0435(7) Uani 1 1 d .
H68A H 1.2137 0.2986 0.2989 0.052 Uiso 1 1 calc R
H68B H 1.2813 0.1908 0.3243 0.052 Uiso 1 1 calc R
C69 C 1.4428(4) 0.3051(3) 0.3348(3) 0.0510(8) Uani 1 1 d .
H69A H 1.5145 0.2982 0.2715 0.076 Uiso 1 1 calc R
H69B H 1.4974 0.2688 0.3769 0.076 Uiso 1 1 calc R
H69C H 1.4301 0.3763 0.3514 0.076 Uiso 1 1 calc R
C70 C 1.0601(3) 0.17482(16) 0.03743(17) 0.0207(5) Uani 1 1 d .
C71 C 1.1577(3) 0.10964(18) -0.03041(18) 0.0233(5) Uani 1 1 d .
H71 H 1.1763 0.1266 -0.0937 0.028 Uiso 1 1 calc R
C72 C 1.2265(3) 0.02132(17) -0.00555(18) 0.0242(5) Uani 1 1 d .
C73 C 1.1923(3) 0.00087(16) 0.08850(18) 0.0231(5) Uani 1 1 d .
C74 C 1.0920(3) 0.06828(17) 0.15082(17) 0.0220(5) Uani 1 1 d .
C75 C 1.2466(3) -0.08757(17) 0.13764(19) 0.0271(5) Uani 1 1 d .
H75A H 1.3736 -0.0956 0.1206 0.033 Uiso 1 1 calc R
H75B H 1.1955 -0.1501 0.1226 0.033 Uiso 1 1 calc R
C76 C 1.1774(4) -0.0621(2) 0.2417(2) 0.0462(8) Uani 1 1 d .
H76A H 1.1150 -0.1199 0.2757 0.055 Uiso 1 1 calc R
H76B H 1.2737 -0.0461 0.2685 0.055 Uiso 1 1 calc R
C77 C 1.0562(3) 0.02821(18) 0.24819(19) 0.0283(5) Uani 1 1 d .
H77 H 1.0824 0.0799 0.2902 0.034 Uiso 1 1 calc R
C78 C 1.3291(3) -0.05054(18) -0.0773(2) 0.0300(5) Uani 1 1 d .
H78A H 1.2532 -0.1026 -0.0892 0.045 Uiso 1 1 calc R
H78B H 1.4216 -0.0818 -0.0548 0.045 Uiso 1 1 calc R
H78C H 1.3789 -0.0138 -0.1345 0.045 Uiso 1 1 calc R
C79 C 0.7570(4) 0.0695(2) 0.3130(3) 0.0470(7) Uani 1 1 d .
H79A H 0.7520 0.1148 0.2612 0.056 Uiso 1 1 calc R
H79B H 0.7883 0.1097 0.3611 0.056 Uiso 1 1 calc R
C80 C 0.5841(5) 0.0238(3) 0.3517(3) 0.0583(9) Uani 1 1 d .
H80A H 0.5666 -0.0294 0.3106 0.087 Uiso 1 1 calc R
H80B H 0.4940 0.0756 0.3571 0.087 Uiso 1 1 calc R
H80C H 0.5787 -0.0046 0.4127 0.087 Uiso 1 1 calc R
C81 C 0.7254(3) 0.5601(2) -0.17687(19) 0.0296(5) Uani 1 1 d .
H81A H 0.7722 0.5050 -0.2193 0.044 Uiso 1 1 calc R
H81B H 0.7899 0.6212 -0.1982 0.044 Uiso 1 1 calc R
H81C H 0.6039 0.5716 -0.1751 0.044 Uiso 1 1 calc R
C82 C 0.5880(3) 0.69693(18) -0.0212(2) 0.0283(5) Uani 1 1 d .
H82A H 0.6711 0.7401 -0.0629 0.042 Uiso 1 1 calc R
H82B H 0.5441 0.7307 0.0382 0.042 Uiso 1 1 calc R
H82C H 0.4922 0.6835 -0.0482 0.042 Uiso 1 1 calc R

loop_
_atom_site_aniso_label
_atom_site_aniso_U_11
_atom_site_aniso_U_22
_atom_site_aniso_U_33
_atom_site_aniso_U_23
_atom_site_aniso_U_13
_atom_site_aniso_U_12
Cl11 0.0783(6) 0.0469(4) 0.0804(7) -0.0061(4) -0.0515(5) -0.0043(4)
Cl12 0.0372(3) 0.0508(4) 0.0388(4) -0.0035(3) -0.0109(3) 0.0171(3)
C91 0.0329(13) 0.0311(13) 0.0440(18) 0.0026(12) -0.0097(12) 0.0058(10)
Cl21 0.0418(4) 0.0534(4) 0.0516(5) -0.0131(3) -0.0090(3) 0.0117(3)
Cl22 0.1185(9) 0.0446(4) 0.0787(7) -0.0025(4) -0.0559(7) 0.0138(5)
C92 0.0378(16) 0.0458(17) 0.075(3) 0.0087(17) -0.0132(16) 0.0093(13)
O1 0.0380(10) 0.0338(9) 0.0312(11) 0.0064(8) -0.0182(8) 0.0020(7)
O2 0.0718(15) 0.0296(10) 0.0819(19) 0.0022(11) -0.0513(14) 0.0090(10)
N1 0.0195(8) 0.0209(9) 0.0170(10) 0.0017(8) -0.0070(8) 0.0030(7)
N2 0.0209(9) 0.0220(9) 0.0179(10) 0.0019(7) -0.0053(7) -0.0015(7)
N3 0.0178(8) 0.0233(9) 0.0188(11) 0.0038(7) -0.0052(7) -0.0005(7)
N4 0.0236(9) 0.0286(10) 0.0169(11) 0.0008(8) -0.0058(8) 0.0044(7)
N5 0.0271(10) 0.0325(10) 0.0164(11) 0.0047(8) -0.0030(8) 0.0073(8)
C1 0.0184(9) 0.0210(10) 0.0206(13) 0.0019(9) -0.0065(9) -0.0009(8)
C2 0.0178(10) 0.0213(10) 0.0178(12) 0.0014(9) -0.0067(8) -0.0019(8)
C3 0.0165(9) 0.0192(10) 0.0198(12) 0.0013(8) -0.0057(8) -0.0031(8)
C4 0.0155(9) 0.0211(10) 0.0167(12) 0.0040(8) -0.0047(8) -0.0042(8)
C5 0.0213(10) 0.0235(10) 0.0211(13) 0.0003(9) -0.0071(9) -0.0004(8)
C6 0.0182(10) 0.0227(11) 0.0249(13) 0.0062(9) -0.0097(9) -0.0037(8)
C7 0.0190(10) 0.0281(11) 0.0194(13) 0.0055(9) -0.0079(9) -0.0042(8)
C8 0.0200(10) 0.0239(10) 0.0192(12) 0.0008(9) -0.0052(9) -0.0026(8)
C9 0.0180(10) 0.0185(10) 0.0238(13) 0.0025(9) -0.0077(9) -0.0024(8)
C10 0.0239(11) 0.0229(10) 0.0212(13) -0.0003(9) -0.0049(9) -0.0031(8)
C11 0.0187(10) 0.0197(10) 0.0315(14) -0.0011(10) -0.0062(9) -0.0024(8)
C12 0.0180(10) 0.0225(10) 0.0320(14) 0.0046(10) -0.0093(9) -0.0034(8)
C13 0.0199(10) 0.0219(10) 0.0270(13) 0.0056(9) -0.0107(9) -0.0044(8)
C14 0.0344(13) 0.0237(11) 0.0410(16) 0.0087(11) -0.0168(12) -0.0008(9)
C15 0.0450(15) 0.0312(13) 0.0426(18) 0.0155(12) -0.0176(13) -0.0050(11)
C16 0.0295(12) 0.0302(12) 0.0296(15) 0.0088(10) -0.0091(10) -0.0029(9)
C17 0.0312(12) 0.0248(11) 0.0357(16) -0.0040(11) -0.0042(11) 0.0047(9)
C18 0.0309(12) 0.0333(12) 0.0279(14) 0.0026(10) -0.0090(10) 0.0041(9)
C19 0.071(2) 0.0430(17) 0.061(2) -0.0028(15) -0.0406(19) 0.0000(15)
C20 0.0249(11) 0.0379(13) 0.0150(13) 0.0008(10) -0.0036(9) 0.0059(9)
C21 0.0389(14) 0.0405(14) 0.0218(14) -0.0017(11) -0.0090(11) 0.0019(11)
C22 0.0419(15) 0.0566(18) 0.0165(14) -0.0013(12) -0.0063(11) -0.0038(13)
C23 0.0273(12) 0.0599(17) 0.0182(14) 0.0039(12) -0.0041(10) 0.0049(11)
C24 0.0226(11) 0.0424(14) 0.0236(14) 0.0071(11) -0.0023(9) 0.0067(10)
C25 0.0463(16) 0.072(2) 0.0250(16) 0.0101(15) -0.0108(13) 0.0044(15)
C26 0.105(3) 0.068(2) 0.038(2) 0.0241(18) -0.035(2) -0.025(2)
C27 0.0312(12) 0.0432(15) 0.0259(15) 0.0115(11) -0.0037(10) 0.0102(10)
C28 0.087(3) 0.065(2) 0.0228(17) -0.0036(15) -0.0175(16) -0.0111(19)
C29 0.0570(18) 0.0329(14) 0.045(2) 0.0085(13) -0.0124(15) 0.0085(12)
C30 0.125(4) 0.0354(19) 0.167(6) 0.018(3) -0.100(4) -0.007(2)
C31 0.0231(11) 0.0268(11) 0.0271(14) 0.0053(10) -0.0094(10) 0.0005(9)
C32 0.0339(13) 0.0330(12) 0.0213(13) 0.0060(10) -0.0128(11) 0.0009(10)
O51 0.0306(10) 0.0568(13) 0.0467(13) -0.0102(10) -0.0145(9) 0.0038(9)
O52 0.0371(10) 0.0576(13) 0.0264(11) 0.0034(9) -0.0026(8) 0.0057(9)
N51 0.0206(9) 0.0205(9) 0.0184(11) 0.0040(8) -0.0050(8) 0.0002(7)
N52 0.0267(10) 0.0233(9) 0.0198(11) 0.0017(8) -0.0040(8) -0.0029(7)
N53 0.0215(9) 0.0304(10) 0.0211(11) -0.0014(8) -0.0054(8) -0.0006(7)
N54 0.0193(8) 0.0217(9) 0.0211(11) 0.0005(8) -0.0053(8) 0.0005(7)
N55 0.0237(9) 0.0204(9) 0.0253(12) 0.0014(8) -0.0105(8) 0.0004(7)
C51 0.0170(9) 0.0223(10) 0.0210(12) 0.0017(9) -0.0061(9) -0.0046(8)
C52 0.0150(9) 0.0218(10) 0.0217(13) 0.0023(9) -0.0046(8) -0.0013(8)
C53 0.0181(10) 0.0237(11) 0.0211(13) 0.0010(9) -0.0042(9) -0.0040(8)
C54 0.0192(10) 0.0214(10) 0.0204(12) 0.0016(9) -0.0048(9) -0.0022(8)
C55 0.0192(10) 0.0246(11) 0.0180(12) 0.0021(9) -0.0042(9) -0.0028(8)
C56 0.0188(10) 0.0247(11) 0.0216(13) 0.0034(9) -0.0054(9) -0.0019(8)
C57 0.0159(10) 0.0204(10) 0.0266(13) 0.0029(9) -0.0045(9) -0.0023(8)
C58 0.0194(10) 0.0193(10) 0.0252(13) 0.0007(9) -0.0045(9) -0.0014(8)
C59 0.0250(11) 0.0256(11) 0.0215(13) 0.0006(9) -0.0063(9) -0.0018(9)
C60 0.0313(12) 0.0301(12) 0.0259(14) 0.0000(10) -0.0069(10) 0.0043(9)
C61 0.0329(13) 0.0437(14) 0.0215(14) 0.0004(11) -0.0051(11) 0.0075(11)
C62 0.0277(12) 0.0487(15) 0.0225(14) 0.0030(11) -0.0067(10) 0.0029(11)
C63 0.0207(10) 0.0345(12) 0.0247(14) -0.0001(10) -0.0064(9) 0.0009(9)
C64 0.0470(17) 0.063(2) 0.0256(16) 0.0028(14) -0.0082(13) 0.0225(14)
C65 0.0509(17) 0.0564(19) 0.0348(18) 0.0031(14) -0.0130(14) 0.0174(14)
C66 0.0317(13) 0.0440(15) 0.0303(15) 0.0005(12) -0.0104(11) 0.0064(11)
C67 0.061(2) 0.068(2) 0.0241(16) -0.0082(15) -0.0097(14) 0.0304(17)
C68 0.0344(14) 0.0426(15) 0.050(2) -0.0051(14) -0.0042(13) 0.0013(12)
C69 0.0371(15) 0.0467(17) 0.063(2) -0.0066(16) -0.0013(15) -0.0059(13)
C70 0.0178(10) 0.0206(10) 0.0243(13) 0.0008(9) -0.0063(9) -0.0015(8)
C71 0.0235(10) 0.0245(11) 0.0214(13) -0.0007(9) -0.0049(9) -0.0015(8)
C72 0.0200(10) 0.0229(11) 0.0297(14) -0.0032(10) -0.0060(9) -0.0029(8)
C73 0.0210(10) 0.0198(10) 0.0318(14) 0.0003(9) -0.0125(10) -0.0020(8)
C74 0.0199(10) 0.0234(10) 0.0250(13) -0.0003(9) -0.0099(9) -0.0009(8)
C75 0.0295(12) 0.0223(11) 0.0332(15) 0.0004(10) -0.0149(10) 0.0051(9)
C76 0.0498(17) 0.0483(17) 0.0363(18) 0.0082(14) -0.0055(14) 0.0212(14)
C77 0.0331(12) 0.0258(11) 0.0285(14) 0.0016(10) -0.0131(10) 0.0035(9)
C78 0.0285(12) 0.0256(11) 0.0333(15) -0.0022(10) -0.0035(10) 0.0037(9)
C79 0.0479(17) 0.0436(16) 0.050(2) -0.0032(14) -0.0138(15) 0.0044(13)
C80 0.0531(19) 0.0520(19) 0.057(2) 0.0049(16) 0.0067(16) 0.0115(15)
C81 0.0299(12) 0.0341(12) 0.0258(14) 0.0055(10) -0.0091(11) 0.0008(10)
C82 0.0262(11) 0.0236(11) 0.0372(16) 0.0048(10) -0.0123(11) 0.0006(9)

loop_
_atom_type_symbol
_atom_type_description
_atom_type_scat_dispersion_real
_atom_type_scat_dispersion_imag
_atom_type_scat_source
C C 0.0181 0.0091 'International Tables Vol C Tables 4.2.6.8 and 6.1.1.4'
H H 0.0000 0.0000 'International Tables Vol C Tables 4.2.6.8 and 6.1.1.4'
Cl Cl 0.3639 0.7018 'International Tables Vol C Tables 4.2.6.8 and 6.1.1.4'
N N 0.0311 0.0180 'International Tables Vol C Tables 4.2.6.8 and 6.1.1.4'
O O 0.0492 0.0322 'International Tables Vol C Tables 4.2.6.8 and 6.1.1.4'

loop_
_geom_angle_atom_site_label_1
_geom_angle_atom_site_label_2
_geom_angle_atom_site_label_3
_geom_angle
Cl11 C91 Cl12 110.81(16)
Cl11 C91 H91A 109.5
Cl12 C91 H91A 109.5
Cl11 C91 H91B 109.5
Cl12 C91 H91B 109.5
H91A C91 H91B 108.1
Cl21 C92 Cl22 110.48(19)
Cl21 C92 H92A 109.6
Cl22 C92 H92A 109.6
Cl21 C92 H92B 109.6
Cl22 C92 H92B 109.6
H92A C92 H92B 108.1
C16 O1 C18 115.10(19)
C27 O2 C29 115.0(2)
C4 N1 C1 111.91(19)
C4 N1 H1 120(2)
C1 N1 H1 128(2)
C4 N2 C9 122.2(2)
C9 N3 C13 115.9(2)
C1 N4 C20 123.5(2)
C20 N5 C24 115.1(2)
N4 C1 N1 130.3(2)
N4 C1 C2 124.1(2)
N1 C1 C2 105.61(19)
C5 C2 C3 120.8(2)
C5 C2 C1 131.1(2)
C3 C2 C1 108.06(19)
C8 C3 C2 120.5(2)
C8 C3 C4 131.2(2)
C2 C3 C4 108.2(2)
N2 C4 N1 130.5(2)
N2 C4 C3 123.4(2)
N1 C4 C3 106.11(18)
C2 C5 C6 119.6(2)
C2 C5 H5 120.2
C6 C5 H5 120.2
C5 C6 C7 119.8(2)
C5 C6 C31 119.8(2)
C7 C6 C31 120.4(2)
C8 C7 C6 119.6(2)
C8 C7 C32 119.6(2)
C6 C7 C32 120.8(2)
C3 C8 C7 119.6(2)
C3 C8 H8 120.2
C7 C8 H8 120.2
N3 C9 N2 121.1(2)
N3 C9 C10 122.6(2)
N2 C9 C10 116.2(2)
C11 C10 C9 120.7(2)
C11 C10 H10 119.7
C9 C10 H10 119.7
C12 C11 C10 116.4(2)
C12 C11 C17 121.2(2)
C10 C11 C17 122.4(2)
C11 C12 C13 119.7(2)
C11 C12 C14 130.2(2)
C13 C12 C14 110.1(2)
N3 C13 C12 124.7(2)
N3 C13 C16 123.4(2)
C12 C13 C16 111.9(2)
C12 C14 C15 102.8(2)
C12 C14 H14A 111.2
C15 C14 H14A 111.2
C12 C14 H14B 111.2
C15 C14 H14B 111.2
H14A C14 H14B 109.1
C16 C15 C14 105.8(2)
C16 C15 H15A 110.6
C14 C15 H15A 110.6
C16 C15 H15B 110.6
C14 C15 H15B 110.6
H15A C15 H15B 108.7
O1 C16 C13 114.0(2)
O1 C16 C15 107.3(2)
C13 C16 C15 102.2(2)
O1 C16 H16 111.0
C13 C16 H16 111.0
C15 C16 H16 111.0
C11 C17 H17A 109.5
C11 C17 H17B 109.5
H17A C17 H17B 109.5
C11 C17 H17C 109.5
H17A C17 H17C 109.5
H17B C17 H17C 109.5
O1 C18 C19 109.0(2)
O1 C18 H18A 109.9
C19 C18 H18A 109.9
O1 C18 H18B 109.9
C19 C18 H18B 109.9
H18A C18 H18B 108.3
C18 C19 H19A 109.5
C18 C19 H19B 109.5
H19A C19 H19B 109.5
C18 C19 H19C 109.5
H19A C19 H19C 109.5
H19B C19 H19C 109.5
N5 C20 N4 121.4(2)
N5 C20 C21 122.7(2)
N4 C20 C21 115.9(2)
C22 C21 C20 121.5(3)
C22 C21 H21 119.2
C20 C21 H21 119.2
C21 C22 C23 115.7(3)
C21 C22 C28 122.0(3)
C23 C22 C28 122.3(3)
C22 C23 C24 120.0(3)
C22 C23 C25 129.7(3)
C24 C23 C25 110.3(3)
N5 C24 C23 124.9(3)
N5 C24 C27 123.9(2)
C23 C24 C27 111.2(2)
C26 C25 C23 103.6(3)
C26 C25 H25A 111.0
C23 C25 H25A 111.0
C26 C25 H25B 111.0
C23 C25 H25B 111.0
H25A C25 H25B 109.0
C25 C26 C27 110.7(3)
C25 C26 H26A 109.5
C27 C26 H26A 109.5
C25 C26 H26B 109.5
C27 C26 H26B 109.5
H26A C26 H26B 108.1
O2 C27 C24 109.3(2)
O2 C27 C26 113.2(3)
C24 C27 C26 101.6(3)
O2 C27 H27 110.8
C24 C27 H27 110.8
C26 C27 H27 110.8
C22 C28 H28A 109.5
C22 C28 H28B 109.5
H28A C28 H28B 109.5
C22 C28 H28C 109.5
H28A C28 H28C 109.5
H28B C28 H28C 109.5
O2 C29 C30 109.0(3)
O2 C29 H29A 109.9
C30 C29 H29A 109.9
O2 C29 H29B 109.9
C30 C29 H29B 109.9
H29A C29 H29B 108.3
C29 C30 H30A 109.5
C29 C30 H30B 109.5
H30A C30 H30B 109.5
C29 C30 H30C 109.5
H30A C30 H30C 109.5
H30B C30 H30C 109.5
C6 C31 H31A 109.5
C6 C31 H31B 109.5
H31A C31 H31B 109.5
C6 C31 H31C 109.5
H31A C31 H31C 109.5
H31B C31 H31C 109.5
C7 C32 H32A 109.5
C7 C32 H32B 109.5
H32A C32 H32B 109.5
C7 C32 H32C 109.5
H32A C32 H32C 109.5
H32B C32 H32C 109.5
C66 O51 C68 113.8(2)
C79 O52 C77 116.1(2)
C51 N51 C54 111.3(2)
C51 N51 H51 125(2)
C54 N51 H51 123(2)
C54 N52 C59 124.7(2)
C63 N53 C59 115.3(2)
C51 N54 C70 123.2(2)
C74 N55 C70 115.3(2)
N54 C51 N51 131.1(2)
N54 C51 C52 122.3(2)
N51 C51 C52 106.60(19)
C55 C52 C53 120.9(2)
C55 C52 C51 131.8(2)
C53 C52 C51 107.4(2)
C58 C53 C52 120.9(2)
C58 C53 C54 130.5(2)
C52 C53 C54 108.6(2)
N52 C54 N51 131.4(2)
N52 C54 C53 122.5(2)
N51 C54 C53 106.1(2)
C52 C55 C56 119.3(2)
C52 C55 H55 120.3
C56 C55 H55 120.3
C55 C56 C57 119.7(2)
C55 C56 C81 120.0(2)
C57 C56 C81 120.3(2)
C58 C57 C56 120.0(2)
C58 C57 C82 119.6(2)
C56 C57 C82 120.5(2)
C53 C58 C57 119.3(2)
C53 C58 H58 120.4
C57 C58 H58 120.4
N53 C59 N52 122.5(2)
N53 C59 C60 122.9(2)
N52 C59 C60 114.5(2)
C61 C60 C59 120.9(2)
C61 C60 H60 119.5
C59 C60 H60 119.5
C60 C61 C62 115.9(2)
C60 C61 C67 121.6(3)
C62 C61 C67 122.5(3)
C63 C62 C61 119.4(2)
C63 C62 C64 111.7(2)
C61 C62 C64 128.9(3)
N53 C63 C62 125.5(2)
N53 C63 C66 125.5(2)
C62 C63 C66 108.9(2)
C62 C64 C65 103.1(2)
C62 C64 H64A 111.1
C65 C64 H64A 111.1
C62 C64 H64B 111.1
C65 C64 H64B 111.1
H64A C64 H64B 109.1
C66 C65 C64 104.8(3)
C66 C65 H65A 110.8
C64 C65 H65A 110.8
C66 C65 H65B 110.8
C64 C65 H65B 110.8
H65A C65 H65B 108.9
O51 C66 C63 112.0(2)
O51 C66 C65 108.3(2)
C63 C66 C65 103.5(2)
O51 C66 H66 111.0
C63 C66 H66 111.0
C65 C66 H66 111.0
C61 C67 H67A 109.5
C61 C67 H67B 109.5
H67A C67 H67B 109.5
C61 C67 H67C 109.5
H67A C67 H67C 109.5
H67B C67 H67C 109.5
O51 C68 C69 108.9(3)
O51 C68 H68A 109.9
C69 C68 H68A 109.9
O51 C68 H68B 109.9
C69 C68 H68B 109.9
H68A C68 H68B 108.3
C68 C69 H69A 109.5
C68 C69 H69B 109.5
H69A C69 H69B 109.5
C68 C69 H69C 109.5
H69A C69 H69C 109.5
H69B C69 H69C 109.5
N55 C70 N54 121.6(2)
N55 C70 C71 123.1(2)
N54 C70 C71 115.2(2)
C72 C71 C70 120.5(2)
C72 C71 H71 119.7
C70 C71 H71 119.7
C71 C72 C73 116.6(2)
C71 C72 C78 121.3(2)
C73 C72 C78 122.1(2)
C74 C73 C72 119.2(2)
C74 C73 C75 111.0(2)
C72 C73 C75 129.8(2)
N55 C74 C73 125.1(2)
N55 C74 C77 123.7(2)
C73 C74 C77 111.1(2)
C73 C75 C76 104.4(2)
C73 C75 H75A 110.9
C76 C75 H75A 110.9
C73 C75 H75B 110.9
C76 C75 H75B 110.9
H75A C75 H75B 108.9
C77 C76 C75 107.0(2)
C77 C76 H76A 110.3
C75 C76 H76A 110.3
C77 C76 H76B 110.3
C75 C76 H76B 110.3
H76A C76 H76B 108.6
O52 C77 C74 112.23(19)
O52 C77 C76 108.6(2)
C74 C77 C76 104.6(2)
O52 C77 H77 110.4
C74 C77 H77 110.4
C76 C77 H77 110.4
C72 C78 H78A 109.5
C72 C78 H78B 109.5
H78A C78 H78B 109.5
C72 C78 H78C 109.5
H78A C78 H78C 109.5
H78B C78 H78C 109.5
O52 C79 C80 110.4(3)
O52 C79 H79A 109.6
C80 C79 H79A 109.6
O52 C79 H79B 109.6
C80 C79 H79B 109.6
H79A C79 H79B 108.1
C79 C80 H80A 109.5
C79 C80 H80B 109.5
H80A C80 H80B 109.5
C79 C80 H80C 109.5
H80A C80 H80C 109.5
H80B C80 H80C 109.5
C56 C81 H81A 109.5
C56 C81 H81B 109.5
H81A C81 H81B 109.5
C56 C81 H81C 109.5
H81A C81 H81C 109.5
H81B C81 H81C 109.5
C57 C82 H82A 109.5
C57 C82 H82B 109.5
H82A C82 H82B 109.5
C57 C82 H82C 109.5
H82A C82 H82C 109.5
H82B C82 H82C 109.5

loop_
_geom_bond_atom_site_label_1
_geom_bond_atom_site_label_2
_geom_bond_distance
Cl11 C91 1.755(3)
Cl12 C91 1.766(3)
C91 H91A 0.9900
C91 H91B 0.9900
Cl21 C92 1.761(3)
Cl22 C92 1.778(4)
C92 H92A 0.9900
C92 H92B 0.9900
O1 C16 1.429(3)
O1 C18 1.429(3)
O2 C27 1.390(4)
O2 C29 1.412(3)
N1 C4 1.391(3)
N1 C1 1.397(3)
N1 H1 0.84(3)
N2 C4 1.291(3)
N2 C9 1.398(3)
N3 C9 1.342(3)
N3 C13 1.346(3)
N4 C1 1.282(3)
N4 C20 1.404(3)
N5 C20 1.336(3)
N5 C24 1.345(3)
C1 C2 1.477(3)
C2 C5 1.382(3)
C2 C3 1.393(3)
C3 C8 1.380(3)
C3 C4 1.467(3)
C5 C6 1.393(3)
C5 H5 0.9500
C6 C7 1.418(3)
C6 C31 1.505(3)
C7 C8 1.402(3)
C7 C32 1.498(3)
C8 H8 0.9500
C9 C10 1.406(3)
C10 C11 1.392(3)
C10 H10 0.9500
C11 C12 1.381(4)
C11 C17 1.508(3)
C12 C13 1.389(3)
C12 C14 1.509(3)
C13 C16 1.500(4)
C14 C15 1.551(5)
C14 H14A 0.9900
C14 H14B 0.9900
C15 C16 1.541(4)
C15 H15A 0.9900
C15 H15B 0.9900
C16 H16 1.0000
C17 H17A 0.9800
C17 H17B 0.9800
C17 H17C 0.9800
C18 C19 1.496(4)
C18 H18A 0.9900
C18 H18B 0.9900
C19 H19A 0.9800
C19 H19B 0.9800
C19 H19C 0.9800
C20 C21 1.408(4)
C21 C22 1.374(4)
C21 H21 0.9500
C22 C23 1.378(4)
C22 C28 1.516(4)
C23 C24 1.387(4)
C23 C25 1.522(4)
C24 C27 1.512(4)
C25 C26 1.453(5)
C25 H25A 0.9900
C25 H25B 0.9900
C26 C27 1.539(5)
C26 H26A 0.9900
C26 H26B 0.9900
C27 H27 1.0000
C28 H28A 0.9800
C28 H28B 0.9800
C28 H28C 0.9800
C29 C30 1.493(6)
C29 H29A 0.9900
C29 H29B 0.9900
C30 H30A 0.9800
C30 H30B 0.9800
C30 H30C 0.9800
C31 H31A 0.9800
C31 H31B 0.9800
C31 H31C 0.9800
C32 H32A 0.9800
C32 H32B 0.9800
C32 H32C 0.9800
O51 C66 1.408(3)
O51 C68 1.408(4)
O52 C79 1.393(4)
O52 C77 1.441(3)
N51 C51 1.386(3)
N51 C54 1.389(3)
N51 H51 0.75(3)
N52 C54 1.292(3)
N52 C59 1.400(3)
N53 C63 1.341(3)
N53 C59 1.345(3)
N54 C51 1.301(3)
N54 C70 1.403(3)
N55 C74 1.343(3)
N55 C70 1.344(3)
C51 C52 1.468(3)
C52 C55 1.382(3)
C52 C53 1.387(3)
C53 C58 1.383(3)
C53 C54 1.461(3)
C55 C56 1.397(3)
C55 H55 0.9500
C56 C57 1.418(3)
C56 C81 1.510(4)
C57 C58 1.393(3)
C57 C82 1.510(3)
C58 H58 0.9500
C59 C60 1.407(3)
C60 C61 1.390(4)
C60 H60 0.9500
C61 C62 1.392(4)
C61 C67 1.510(4)
C62 C63 1.390(4)
C62 C64 1.492(4)
C63 C66 1.517(3)
C64 C65 1.545(4)
C64 H64A 0.9900
C64 H64B 0.9900
C65 C66 1.526(5)
C65 H65A 0.9900
C65 H65B 0.9900
C66 H66 1.0000
C67 H67A 0.9800
C67 H67B 0.9800
C67 H67C 0.9800
C68 C69 1.494(4)
C68 H68A 0.9900
C68 H68B 0.9900
C69 H69A 0.9800
C69 H69B 0.9800
C69 H69C 0.9800
C70 C71 1.409(3)
C71 C72 1.381(3)
C71 H71 0.9500
C72 C73 1.393(4)
C72 C78 1.513(3)
C73 C74 1.389(3)
C73 C75 1.503(3)
C74 C77 1.511(4)
C75 C76 1.556(4)
C75 H75A 0.9900
C75 H75B 0.9900
C76 C77 1.523(4)
C76 H76A 0.9900
C76 H76B 0.9900
C77 H77 1.0000
C78 H78A 0.9800
C78 H78B 0.9800
C78 H78C 0.9800
C79 C80 1.499(5)
C79 H79A 0.9900
C79 H79B 0.9900
C80 H80A 0.9800
C80 H80B 0.9800
C80 H80C 0.9800
C81 H81A 0.9800
C81 H81B 0.9800
C81 H81C 0.9800
C82 H82A 0.9800
C82 H82B 0.9800
C82 H82C 0.9800

loop_
_geom_torsion_atom_site_label_1
_geom_torsion_atom_site_label_2
_geom_torsion_atom_site_label_3
_geom_torsion_atom_site_label_4
_geom_torsion
C20 N4 C1 N1 3.3(4)
C20 N4 C1 C2 -178.9(2)
C4 N1 C1 N4 176.4(2)
C4 N1 C1 C2 -1.7(2)
N4 C1 C2 C5 2.6(4)
N1 C1 C2 C5 -179.2(2)
N4 C1 C2 C3 -178.3(2)
N1 C1 C2 C3 0.0(2)
C5 C2 C3 C8 2.1(3)
C1 C2 C3 C8 -177.16(19)
C5 C2 C3 C4 -179.15(18)
C1 C2 C3 C4 1.6(2)
C9 N2 C4 N1 -1.1(3)
C9 N2 C4 C3 178.60(18)
C1 N1 C4 N2 -177.6(2)
C1 N1 C4 C3 2.6(2)
C8 C3 C4 N2 -3.8(3)
C2 C3 C4 N2 177.63(19)
C8 C3 C4 N1 176.0(2)
C2 C3 C4 N1 -2.6(2)
C3 C2 C5 C6 -0.6(3)
C1 C2 C5 C6 178.5(2)
C2 C5 C6 C7 -1.7(3)
C2 C5 C6 C31 177.76(19)
C5 C6 C7 C8 2.4(3)
C31 C6 C7 C8 -177.02(19)
C5 C6 C7 C32 -176.8(2)
C31 C6 C7 C32 3.8(3)
C2 C3 C8 C7 -1.3(3)
C4 C3 C8 C7 -179.8(2)
C6 C7 C8 C3 -0.9(3)
C32 C7 C8 C3 178.3(2)
C13 N3 C9 N2 -176.88(18)
C13 N3 C9 C10 0.9(3)
C4 N2 C9 N3 -5.8(3)
C4 N2 C9 C10 176.26(19)
N3 C9 C10 C11 -0.8(3)
N2 C9 C10 C11 177.15(19)
C9 C10 C11 C12 -0.5(3)
C9 C10 C11 C17 -178.7(2)
C10 C11 C12 C13 1.6(3)
C17 C11 C12 C13 179.7(2)
C10 C11 C12 C14 -176.6(2)
C17 C11 C12 C14 1.5(4)
C9 N3 C13 C12 0.2(3)
C9 N3 C13 C16 179.15(19)
C11 C12 C13 N3 -1.5(3)
C14 C12 C13 N3 177.0(2)
C11 C12 C13 C16 179.4(2)
C14 C12 C13 C16 -2.0(3)
C11 C12 C14 C15 163.7(2)
C13 C12 C14 C15 -14.6(3)
C12 C14 C15 C16 25.1(3)
C18 O1 C16 C13 -57.4(3)
C18 O1 C16 C15 -169.8(2)
N3 C13 C16 O1 83.3(3)
C12 C13 C16 O1 -97.7(2)
N3 C13 C16 C15 -161.3(2)
C12 C13 C16 C15 17.8(3)
C14 C15 C16 O1 94.2(3)
C14 C15 C16 C13 -26.0(3)
C16 O1 C18 C19 -159.5(3)
C24 N5 C20 N4 175.1(2)
C24 N5 C20 C21 -1.5(3)
C1 N4 C20 N5 28.7(3)
C1 N4 C20 C21 -154.5(2)
N5 C20 C21 C22 -0.4(4)
N4 C20 C21 C22 -177.2(2)
C20 C21 C22 C23 1.1(4)
C20 C21 C22 C28 178.6(3)
C21 C22 C23 C24 0.1(4)
C28 C22 C23 C24 -177.4(3)
C21 C22 C23 C25 179.6(3)
C28 C22 C23 C25 2.2(5)
C20 N5 C24 C23 2.9(3)
C20 N5 C24 C27 -176.2(2)
C22 C23 C24 N5 -2.2(4)
C25 C23 C24 N5 178.1(2)
C22 C23 C24 C27 177.0(2)
C25 C23 C24 C27 -2.7(3)
C22 C23 C25 C26 -167.8(3)
C24 C23 C25 C26 11.8(4)
C23 C25 C26 C27 -16.4(4)
C29 O2 C27 C24 -174.0(3)
C29 O2 C27 C26 73.4(4)
N5 C24 C27 O2 52.2(3)
C23 C24 C27 O2 -127.0(3)
N5 C24 C27 C26 172.1(3)
C23 C24 C27 C26 -7.1(3)
C25 C26 C27 O2 132.0(3)
C25 C26 C27 C24 14.9(4)
C27 O2 C29 C30 -174.6(4)
C70 N54 C51 N51 4.1(4)
C70 N54 C51 C52 -176.92(18)
C54 N51 C51 N54 176.7(2)
C54 N51 C51 C52 -2.5(2)
N54 C51 C52 C55 4.0(4)
N51 C51 C52 C55 -176.7(2)
N54 C51 C52 C53 -177.42(19)
N51 C51 C52 C53 1.8(2)
C55 C52 C53 C58 -1.0(3)
C51 C52 C53 C58 -179.76(19)
C55 C52 C53 C54 178.20(19)
C51 C52 C53 C54 -0.5(2)
C59 N52 C54 N51 -0.2(4)
C59 N52 C54 C53 177.6(2)
C51 N51 C54 N52 -179.8(2)
C51 N51 C54 C53 2.1(2)
C58 C53 C54 N52 -0.1(4)
C52 C53 C54 N52 -179.2(2)
C58 C53 C54 N51 178.2(2)
C52 C53 C54 N51 -0.9(2)
C53 C52 C55 C56 1.7(3)
C51 C52 C55 C56 -179.9(2)
C52 C55 C56 C57 -1.2(3)
C52 C55 C56 C81 178.6(2)
C55 C56 C57 C58 -0.1(3)
C81 C56 C57 C58 -179.8(2)
C55 C56 C57 C82 -179.92(19)
C81 C56 C57 C82 0.3(3)
C52 C53 C58 C57 -0.3(3)
C54 C53 C58 C57 -179.3(2)
C56 C57 C58 C53 0.8(3)
C82 C57 C58 C53 -179.36(19)
C63 N53 C59 N52 179.2(2)
C63 N53 C59 C60 0.6(3)
C54 N52 C59 N53 10.0(3)
C54 N52 C59 C60 -171.2(2)
N53 C59 C60 C61 -0.3(4)
N52 C59 C60 C61 -179.1(2)
C59 C60 C61 C62 -1.1(4)
C59 C60 C61 C67 176.7(3)
C60 C61 C62 C63 2.2(4)
C67 C61 C62 C63 -175.6(3)
C60 C61 C62 C64 179.8(3)
C67 C61 C62 C64 2.0(5)
C59 N53 C63 C62 0.7(3)
C59 N53 C63 C66 -174.7(2)
C61 C62 C63 N53 -2.2(4)
C64 C62 C63 N53 179.9(3)
C61 C62 C63 C66 173.9(2)
C64 C62 C63 C66 -4.1(3)
C63 C62 C64 C65 -13.7(3)
C61 C62 C64 C65 168.6(3)
C62 C64 C65 C66 25.6(3)
C68 O51 C66 C63 -86.5(3)
C68 O51 C66 C65 160.0(3)
N53 C63 C66 O51 80.0(3)
C62 C63 C66 O51 -96.1(3)
N53 C63 C66 C65 -163.7(3)
C62 C63 C66 C65 20.3(3)
C64 C65 C66 O51 91.0(3)
C64 C65 C66 C63 -28.0(3)
C66 O51 C68 C69 174.3(2)
C74 N55 C70 N54 176.48(19)
C74 N55 C70 C71 -1.5(3)
C51 N54 C70 N55 8.8(3)
C51 N54 C70 C71 -173.10(19)
N55 C70 C71 C72 -0.2(3)
N54 C70 C71 C72 -178.32(19)
C70 C71 C72 C73 0.7(3)
C70 C71 C72 C78 178.9(2)
C71 C72 C73 C74 0.5(3)
C78 C72 C73 C74 -177.7(2)
C71 C72 C73 C75 179.7(2)
C78 C72 C73 C75 1.5(4)
C70 N55 C74 C73 2.9(3)
C70 N55 C74 C77 -174.0(2)
C72 C73 C74 N55 -2.5(3)
C75 C73 C74 N55 178.2(2)
C72 C73 C74 C77 174.71(19)
C75 C73 C74 C77 -4.6(3)
C74 C73 C75 C76 -4.3(3)
C72 C73 C75 C76 176.4(2)
C73 C75 C76 C77 11.4(3)
C79 O52 C77 C74 -79.6(3)
C79 O52 C77 C76 165.3(3)
N55 C74 C77 O52 71.4(3)
C73 C74 C77 O52 -105.8(2)
N55 C74 C77 C76 -171.1(2)
C73 C74 C77 C76 11.7(3)
C75 C76 C77 O52 106.2(3)
C75 C76 C77 C74 -13.8(3)
C77 O52 C79 C80 -176.4(3)
